data_2228888
loop_
_publ_author_name
'Kang, Shou-Kai'
'Chen, Yue-Hu'
'Qian, Shao-Song'
'Hu, Hao'

_publ_section_title
;
 2-Azaniumyl-4-(ethylcarbamoyl)butanoate: the zwitterionic form of the
 amino acid theanine
;
_journal_coeditor_code SU2225
_journal_issue 1
_journal_name_full 'Acta Crystallographica Section E'
_journal_page_first o82
_journal_paper_doi 10.1107/S1600536810050701
_journal_volume 67
_journal_year 2011
_chemical_formula_iupac 'C7 H14 N2 O3'
_chemical_formula_moiety 'C7 H14 N2 O3'
_chemical_formula_sum 'C7 H14 N2 O3'
_chemical_formula_weight 174.20
_chemical_name_systematic
;
2-Azaniumyl-4-(ethylcarbamoyl)butanoate
;
_space_group_IT_number 14
_symmetry_cell_setting monoclinic
_symmetry_space_group_name_Hall '-P 2ybc'
_symmetry_space_group_name_H-M 'P 1 21/c 1'
_atom_sites_solution_hydrogens geom
_atom_sites_solution_primary direct
_atom_sites_solution_secondary difmap
_audit_creation_method SHELXL-97
_cell_angle_alpha 90.00
_cell_angle_beta 90.501(6)
_cell_angle_gamma 90.00
_cell_formula_units_Z 4
_cell_length_a 19.606(6)
_cell_length_b 4.7904(15)
_cell_length_c 9.812(3)
_cell_measurement_reflns_used 838
_cell_measurement_temperature 273(2)
_cell_measurement_theta_max 23.01
_cell_measurement_theta_min 4.15
_cell_volume 921.5(5)
_computing_cell_refinement 'SAINT (Bruker, 2007)'
_computing_data_collection 'SMART (Bruker, 2007)'
_computing_data_reduction 'SAINT (Bruker, 2007)'
_computing_molecular_graphics 'PLATON (Spek, 2009)'
_computing_publication_material 'SHELXTL (Sheldrick, 2008)'
_computing_structure_refinement 'SHELXL97 (Sheldrick, 2008)'
_computing_structure_solution 'SHELXS97 (Sheldrick, 2008)'
_diffrn_ambient_temperature 273(2)
_diffrn_measured_fraction_theta_full 0.999
_diffrn_measured_fraction_theta_max 0.966
_diffrn_measurement_device_type 'Bruker SMART CCD area-detector'
_diffrn_measurement_method 'phi and omega scans'
_diffrn_radiation_monochromator graphite
_diffrn_radiation_source 'fine-focus sealed tube'
_diffrn_radiation_type MoK\a
_diffrn_radiation_wavelength 0.71073
_diffrn_reflns_av_R_equivalents 0.0392
_diffrn_reflns_av_sigmaI/netI 0.0518
_diffrn_reflns_limit_h_max 25
_diffrn_reflns_limit_h_min -21
_diffrn_reflns_limit_k_max 6
_diffrn_reflns_limit_k_min -6
_diffrn_reflns_limit_l_max 9
_diffrn_reflns_limit_l_min -13
_diffrn_reflns_number 5580
_diffrn_reflns_theta_full 25.00
_diffrn_reflns_theta_max 28.30
_diffrn_reflns_theta_min 2.08
_exptl_absorpt_coefficient_mu 0.098
_exptl_absorpt_correction_type none
_exptl_crystal_colour colourless
_exptl_crystal_density_diffrn 1.256
_exptl_crystal_density_method 'not measured'
_exptl_crystal_description prism
_exptl_crystal_F_000 376
_exptl_crystal_size_max 0.15
_exptl_crystal_size_mid 0.12
_exptl_crystal_size_min 0.06
_refine_diff_density_max 0.233
_refine_diff_density_min -0.198
_refine_ls_extinction_method none
_refine_ls_goodness_of_fit_ref 1.014
_refine_ls_hydrogen_treatment constr
_refine_ls_matrix_type full
_refine_ls_number_parameters 148
_refine_ls_number_reflns 2218
_refine_ls_number_restraints 26
_refine_ls_restrained_S_all 1.012
_refine_ls_R_factor_all 0.1022
_refine_ls_R_factor_gt 0.0505
_refine_ls_shift/su_max 0.000
_refine_ls_shift/su_mean 0.000
_refine_ls_structure_factor_coef Fsqd
_refine_ls_weighting_details 'calc w=1/[\s^2^(Fo^2^)+(0.0696P)^2^] where P=(Fo^2^+2Fc^2^)/3'
_refine_ls_weighting_scheme calc
_refine_ls_wR_factor_gt 0.1205
_refine_ls_wR_factor_ref 0.1467
_reflns_number_gt 1276
_reflns_number_total 2218
_reflns_threshold_expression I>2\s(I)
_cod_data_source_file su2225.cif
_cod_data_source_block I
_cod_original_sg_symbol_H-M 'P 21/c'
_cod_database_code 2228888
_cod_database_fobs_code 2228888

loop_
_symmetry_equiv_pos_as_xyz
'x, y, z'
'-x, y+1/2, -z+1/2'
'-x, -y, -z'
'x, -y-1/2, z-1/2'

loop_
_atom_site_type_symbol
_atom_site_label
_atom_site_fract_x
_atom_site_fract_y
_atom_site_fract_z
_atom_site_U_iso_or_equiv
_atom_site_adp_type
_atom_site_calc_flag
_atom_site_refinement_flags
_atom_site_occupancy
_atom_site_disorder_assembly
_atom_site_disorder_group
O O1 0.10121(7) 0.5612(3) 0.46220(12) 0.0493(4) Uani d . 1 . .
O O2 0.05541(6) 0.8285(3) 0.30018(12) 0.0396(4) Uani d . 1 . .
O O3 0.3108(4) 0.734(2) 0.0555(10) 0.099(3) Uani d P 0.70 A 1
O O3' 0.2918(9) 0.741(4) 0.013(2) 0.062(3) Uani d P 0.30 A 2
N N1 0.07561(7) 0.4367(3) 0.10890(14) 0.0357(4) Uani d . 1 . .
H H1A 0.0325 0.4110 0.1338 0.054 Uiso calc R 1 . .
H H1B 0.0881 0.2996 0.0532 0.054 Uiso calc R 1 . .
H H1C 0.0793 0.5997 0.0660 0.054 Uiso calc R 1 . .
C C1 0.08906(9) 0.6232(3) 0.34041(17) 0.0319(4) Uani d . 1 . .
C C2 0.12060(9) 0.4366(3) 0.23210(16) 0.0313(4) Uani d . 1 . .
H H2A 0.1243 0.2458 0.2675 0.038 Uiso calc R 1 . .
C C3 0.19192(9) 0.5443(4) 0.19622(19) 0.0405(5) Uani d . 1 . .
H H3A 0.1879 0.7328 0.1609 0.049 Uiso calc R 1 . .
H H3B 0.2194 0.5525 0.2788 0.049 Uiso calc R 1 . .
C C4 0.22817(11) 0.3658(5) 0.0926(3) 0.0708(8) Uani d . 1 A .
H H4A 0.2382 0.1859 0.1334 0.085 Uiso calc R 1 . .
H H4B 0.1976 0.3338 0.0159 0.085 Uiso calc R 1 . .
C C5 0.29288(12) 0.4882(5) 0.0407(3) 0.0633(7) Uani d . 1 . .
N N2 0.3323(10) 0.312(4) -0.0317(13) 0.066(4) Uani d P 0.50 A 1
H H2 0.3217 0.1382 -0.0386 0.079 Uiso calc PR 0.50 A 1
C C6 0.3928(6) 0.420(2) -0.0976(13) 0.099(4) Uani d PDU 0.50 A 1
H H6A 0.4174 0.5415 -0.0355 0.119 Uiso calc PR 0.50 A 1
H H6B 0.3798 0.5269 -0.1775 0.119 Uiso calc PR 0.50 A 1
C C7 0.4368(6) 0.183(3) -0.1378(15) 0.137(5) Uani d PDU 0.50 A 1
H H7A 0.4453 0.0661 -0.0602 0.205 Uiso calc PR 0.50 A 1
H H7B 0.4793 0.2540 -0.1713 0.205 Uiso calc PR 0.50 A 1
H H7C 0.4145 0.0771 -0.2081 0.205 Uiso calc PR 0.50 A 1
N N2' 0.3403(10) 0.302(4) 0.0159(13) 0.069(4) Uani d P 0.50 A 2
H H2' 0.3293 0.1295 0.0275 0.083 Uiso calc PR 0.50 A 2
C C6' 0.4104(5) 0.357(2) -0.0298(10) 0.087(3) Uani d PDU 0.50 A 2
H H6'1 0.4414 0.2225 0.0113 0.105 Uiso calc PR 0.50 A 2
H H6'2 0.4243 0.5420 -0.0011 0.105 Uiso calc PR 0.50 A 2
C C7' 0.4137(8) 0.336(4) -0.1820(13) 0.159(5) Uani d PDU 0.50 A 2
H H7'1 0.3892 0.1728 -0.2119 0.238 Uiso calc PR 0.50 A 2
H H7'2 0.4604 0.3213 -0.2094 0.238 Uiso calc PR 0.50 A 2
H H7'3 0.3935 0.4989 -0.2223 0.238 Uiso calc PR 0.50 A 2

loop_
_atom_site_aniso_label
_atom_site_aniso_U_11
_atom_site_aniso_U_22
_atom_site_aniso_U_33
_atom_site_aniso_U_12
_atom_site_aniso_U_13
_atom_site_aniso_U_23
O1 0.0812(11) 0.0390(8) 0.0277(7) 0.0014(7) -0.0001(6) 0.0010(6)
O2 0.0481(8) 0.0319(7) 0.0389(7) 0.0056(6) 0.0051(6) 0.0004(6)
O3 0.072(5) 0.045(3) 0.181(8) -0.013(3) 0.046(4) -0.019(4)
O3' 0.050(7) 0.032(4) 0.104(7) -0.001(5) 0.025(5) 0.009(5)
N1 0.0426(9) 0.0328(8) 0.0317(8) -0.0019(7) 0.0044(7) -0.0035(6)
C1 0.0394(10) 0.0263(9) 0.0301(9) -0.0065(8) 0.0040(7) -0.0002(7)
C2 0.0419(10) 0.0236(8) 0.0284(9) 0.0010(7) 0.0002(7) 0.0009(7)
C3 0.0410(11) 0.0343(10) 0.0463(11) -0.0018(8) 0.0019(8) -0.0039(8)
C4 0.0524(14) 0.0498(14) 0.111(2) -0.0112(11) 0.0364(14) -0.0275(14)
C5 0.0549(14) 0.0419(13) 0.0936(19) -0.0060(11) 0.0271(13) -0.0113(13)
N2 0.068(7) 0.042(3) 0.089(8) -0.003(4) 0.045(6) -0.013(5)
C6 0.088(8) 0.078(6) 0.134(9) 0.005(4) 0.079(7) 0.008(6)
C7 0.092(7) 0.120(8) 0.199(13) 0.018(5) 0.084(9) 0.003(7)
N2' 0.048(4) 0.053(4) 0.107(10) -0.012(3) 0.032(7) -0.010(7)
C6' 0.059(5) 0.067(5) 0.137(9) -0.006(4) 0.038(5) -0.001(5)
C7' 0.125(12) 0.216(17) 0.136(9) -0.046(11) 0.055(8) 0.002(11)

loop_
_atom_type_symbol
_atom_type_description
_atom_type_scat_dispersion_real
_atom_type_scat_dispersion_imag
_atom_type_scat_source
C C 0.0033 0.0016 'International Tables Vol C Tables 4.2.6.8 and 6.1.1.4'
H H 0.0000 0.0000 'International Tables Vol C Tables 4.2.6.8 and 6.1.1.4'
N N 0.0061 0.0033 'International Tables Vol C Tables 4.2.6.8 and 6.1.1.4'
O O 0.0106 0.0060 'International Tables Vol C Tables 4.2.6.8 and 6.1.1.4'

loop_
_geom_angle_atom_site_label_1
_geom_angle_atom_site_label_2
_geom_angle_atom_site_label_3
_geom_angle_site_symmetry_1
_geom_angle_site_symmetry_3
_geom_angle
_geom_angle_publ_flag
C2 N1 H1A . . 109.5 ?
C2 N1 H1B . . 109.5 ?
H1A N1 H1B . . 109.5 ?
C2 N1 H1C . . 109.5 ?
H1A N1 H1C . . 109.5 ?
H1B N1 H1C . . 109.5 ?
O2 C1 O1 . . 125.80(16) ?
O2 C1 C2 . . 117.32(15) ?
O1 C1 C2 . . 116.84(16) ?
N1 C2 C1 . . 108.93(14) ?
N1 C2 C3 . . 110.36(14) ?
C1 C2 C3 . . 109.80(14) ?
N1 C2 H2A . . 109.2 ?
C1 C2 H2A . . 109.2 ?
C3 C2 H2A . . 109.2 ?
C4 C3 C2 . . 113.51(15) ?
C4 C3 H3A . . 108.9 ?
C2 C3 H3A . . 108.9 ?
C4 C3 H3B . . 108.9 ?
C2 C3 H3B . . 108.9 ?
H3A C3 H3B . . 107.7 ?
C5 C4 C3 . . 114.44(18) ?
C5 C4 H4A . . 108.7 ?
C3 C4 H4A . . 108.7 ?
C5 C4 H4B . . 108.7 ?
C3 C4 H4B . . 108.7 ?
H4A C4 H4B . . 107.6 ?
O3 C5 N2' . . 117.9(10) ?
O3' C5 N2' . . 129.3(13) ?
O3 C5 N2 . . 119.6(10) ?
O3' C5 N2 . . 120.2(13) ?
O3 C5 C4 . . 125.2(5) ?
O3' C5 C4 . . 116.5(9) ?
N2' C5 C4 . . 113.6(9) ?
N2 C5 C4 . . 115.2(9) ?
C5 N2 C6 . . 119.1(15) ?
C5 N2 H2 . . 120.5 ?
C6 N2 H2 . . 120.5 ?
N2 C6 C7 . . 109.2(11) ?
N2 C6 H6A . . 109.8 ?
C7 C6 H6A . . 109.8 ?
N2 C6 H6B . . 109.8 ?
C7 C6 H6B . . 109.8 ?
H6A C6 H6B . . 108.3 ?
C5 N2' C6' . . 126.7(16) ?
C5 N2' H2' . . 116.6 ?
C6' N2' H2' . . 116.6 ?
N2' C6' C7' . . 109.9(10) ?
N2' C6' H6'1 . . 109.7 ?
C7' C6' H6'1 . . 109.7 ?
N2' C6' H6'2 . . 109.7 ?
C7' C6' H6'2 . . 109.7 ?
H6'1 C6' H6'2 . . 108.2 ?
C6' C7' H7'1 . . 109.5 ?
C6' C7' H7'2 . . 109.5 ?
H7'1 C7' H7'2 . . 109.5 ?
C6' C7' H7'3 . . 109.5 ?
H7'1 C7' H7'3 . . 109.5 ?
H7'2 C7' H7'3 . . 109.5 ?

loop_
_geom_bond_atom_site_label_1
_geom_bond_atom_site_label_2
_geom_bond_site_symmetry_2
_geom_bond_distance
_geom_bond_publ_flag
O1 C1 . 1.252(2) ?
O2 C1 . 1.246(2) ?
O3 C5 . 1.237(10) ?
O3' C5 . 1.24(2) ?
N1 C2 . 1.490(2) ?
N1 H1A . 0.8900 ?
N1 H1B . 0.8900 ?
N1 H1C . 0.8900 ?
C1 C2 . 1.524(2) ?
C2 C3 . 1.534(2) ?
C2 H2A . 0.9800 ?
C3 C4 . 1.511(3) ?
C3 H3A . 0.9700 ?
C3 H3B . 0.9700 ?
C4 C5 . 1.491(3) ?
C4 H4A . 0.9700 ?
C4 H4B . 0.9700 ?
C5 N2' . 1.31(2) ?
C5 N2 . 1.351(18) ?
N2 C6 . 1.45(2) ?
N2 H2 . 0.8600 ?
C6 C7 . 1.479(12) ?
C6 H6A . 0.9700 ?
C6 H6B . 0.9700 ?
C7 H7A . 0.9600 ?
C7 H7B . 0.9600 ?
C7 H7C . 0.9600 ?
N2' C6' . 1.47(2) ?
N2' H2' . 0.8600 ?
C6' C7' . 1.499(13) ?
C6' H6'1 . 0.9700 ?
C6' H6'2 . 0.9700 ?
C7' H7'1 . 0.9600 ?
C7' H7'2 . 0.9600 ?
C7' H7'3 . 0.9600 ?

loop_
_geom_hbond_atom_site_label_D
_geom_hbond_atom_site_label_H
_geom_hbond_atom_site_label_A
_geom_hbond_site_symmetry_A
_geom_hbond_distance_DH
_geom_hbond_distance_HA
_geom_hbond_distance_DA
_geom_hbond_angle_DHA
N1 H1A O2 2_545 0.89 1.89 2.776(2) 174
N1 H1B O1 4_565 0.89 1.96 2.8332(19) 165
N1 H1C O1 4_575 0.89 1.97 2.850(2) 171
N2 H2 O3 1_545 0.86 2.16 2.93(2) 149
N2' H2' O3' 1_545 0.86 2.01 2.85(3) 166

loop_
_geom_torsion_atom_site_label_1
_geom_torsion_atom_site_label_2
_geom_torsion_atom_site_label_3
_geom_torsion_atom_site_label_4
_geom_torsion_site_symmetry_1
_geom_torsion_site_symmetry_2
_geom_torsion_site_symmetry_3
_geom_torsion_site_symmetry_4
_geom_torsion
_geom_torsion_publ_flag
O2 C1 C2 N1 . . . . -31.8(2) ?
O1 C1 C2 N1 . . . . 150.42(15) ?
O2 C1 C2 C3 . . . . 89.14(19) ?
O1 C1 C2 C3 . . . . -88.62(18) ?
N1 C2 C3 C4 . . . . -61.8(2) ?
C1 C2 C3 C4 . . . . 178.08(18) ?
C2 C3 C4 C5 . . . . 171.3(2) ?
C3 C4 C5 O3 . . . . -14.3(6) ?
C3 C4 C5 O3' . . . . -43.0(10) ?
C3 C4 C5 N2' . . . . 144.8(7) ?
C3 C4 C5 N2 . . . . 168.1(7) ?
O3 C5 N2 C6 . . . . -3.8(16) ?
O3' C5 N2 C6 . . . . 26.3(18) ?
N2' C5 N2 C6 . . . . -95(5) ?
C4 C5 N2 C6 . . . . 173.9(10) ?
C5 N2 C6 C7 . . . . 164.9(13) ?
O3 C5 N2' C6' . . . . -16.3(16) ?
O3' C5 N2' C6' . . . . 12(2) ?
N2 C5 N2' C6' . . . . 84(5) ?
C4 C5 N2' C6' . . . . -177.0(10) ?
C5 N2' C6' C7' . . . . -94.9(15) ?
